data_7048795
loop_
_publ_author_name
'Wang, Hai-Dan'
'Wang, Xing-Fang'
'Su, Fang'
'Li, Jian-Sheng'
'Zhang, Lan-Cui'
'Sang, Xiao-Jing'
'Zhu, Zai-Ming'

_publ_section_title
;
 Carboxyethyltin and transition metal co-functionalized tungstoantimonates
 composited with polypyrrole for enhanced electrocatalytic methanol
 oxidation.
;
_journal_issue 9
_journal_name_full 'Dalton transactions (Cambridge, England : 2003)'
_journal_page_first 2977
_journal_page_last 2987
_journal_paper_doi 10.1039/c8dt05118f
_journal_volume 48
_journal_year 2019
_chemical_formula_moiety 'C6 H9 Mn2 Na9 O70 Sb2 Sn2 W18,24H2O'
_chemical_formula_sum 'C6 H57 Mn2 Na9 O94 Sb2 Sn2 W18'
_chemical_formula_weight 5740.48
_space_group_crystal_system triclinic
_space_group_IT_number 2
_space_group_name_Hall '-P 1'
_space_group_name_H-M_alt 'P -1'
_symmetry_space_group_name_Hall '-P 1'
_symmetry_space_group_name_H-M 'P -1'
_atom_sites_solution_hydrogens mixed
_audit_creation_method SHELXL-2014/7
_audit_update_record
;
2019-01-28 deposited with the CCDC.
2019-01-29 downloaded from the CCDC.
;
_cell_angle_alpha 93.553(3)
_cell_angle_beta 110.782(3)
_cell_angle_gamma 99.534(3)
_cell_formula_units_Z 1
_cell_length_a 12.621(3)
_cell_length_b 12.751(2)
_cell_length_c 16.797(3)
_cell_measurement_reflns_used 4512
_cell_measurement_temperature 296(2)
_cell_measurement_theta_max 31.09
_cell_measurement_theta_min 1.31
_cell_volume 2470.9(8)
_computing_cell_refinement 'SMART (Bruker, 2005)'
_computing_data_collection 'SMART (Bruker, 2005)'
_computing_data_reduction SAINT
_computing_molecular_graphics 'SHELXTL (Sheldrick, 1997a)'
_computing_publication_material SHELXTL
_computing_structure_refinement 'SHELXL-2014/7 (Sheldrick, 2014)'
_computing_structure_solution 'SHELXS-97 (Sheldrick, 1990)'
_diffrn_ambient_temperature 296(2)
_diffrn_measured_fraction_theta_full 0.993
_diffrn_measured_fraction_theta_max 0.993
_diffrn_measurement_device_type 'CCD area detector'
_diffrn_measurement_method 'phi and omega scans'
_diffrn_radiation_type MoK\a
_diffrn_radiation_wavelength 0.71073
_diffrn_reflns_av_R_equivalents 0.0288
_diffrn_reflns_av_unetI/netI 0.0554
_diffrn_reflns_Laue_measured_fraction_full 0.993
_diffrn_reflns_Laue_measured_fraction_max 0.993
_diffrn_reflns_limit_h_max 15
_diffrn_reflns_limit_h_min -14
_diffrn_reflns_limit_k_max 15
_diffrn_reflns_limit_k_min -14
_diffrn_reflns_limit_l_max 13
_diffrn_reflns_limit_l_min -19
_diffrn_reflns_number 12707
_diffrn_reflns_point_group_measured_fraction_full 0.993
_diffrn_reflns_point_group_measured_fraction_max 0.993
_diffrn_reflns_theta_full 25.000
_diffrn_reflns_theta_max 25.000
_diffrn_reflns_theta_min 1.633
_exptl_absorpt_coefficient_mu 22.280
_exptl_absorpt_correction_T_max 0.3297
_exptl_absorpt_correction_T_min 0.2390
_exptl_absorpt_correction_type multi-scan
_exptl_absorpt_process_details '(SADABS; Sheldrick, 2003)'
_exptl_crystal_colour yellow
_exptl_crystal_density_diffrn 3.858
_exptl_crystal_description block
_exptl_crystal_F_000 2528
_exptl_crystal_size_max 0.090
_exptl_crystal_size_mid 0.072
_exptl_crystal_size_min 0.064
_refine_diff_density_max 3.339
_refine_diff_density_min -3.285
_refine_diff_density_rms 0.424
_refine_ls_extinction_coef 0.00026(4)
_refine_ls_extinction_expression Fc^*^=kFc[1+0.001xFc^2^\l^3^/sin(2\q)]^-1/4^
_refine_ls_extinction_method 'SHELXL-2014/7 (Sheldrick 2014'
_refine_ls_goodness_of_fit_ref 1.031
_refine_ls_hydrogen_treatment mixed
_refine_ls_matrix_type full
_refine_ls_number_parameters 655
_refine_ls_number_reflns 8627
_refine_ls_number_restraints 104
_refine_ls_restrained_S_all 1.032
_refine_ls_R_factor_all 0.0496
_refine_ls_R_factor_gt 0.0417
_refine_ls_shift/su_max 0.001
_refine_ls_shift/su_mean 0.000
_refine_ls_structure_factor_coef Fsqd
_refine_ls_weighting_details 'w=1/[\s^2^(Fo^2^)+(0.0777P)^2^+4.2258P] where P=(Fo^2^+2Fc^2^)/3'
_refine_ls_weighting_scheme calc
_refine_ls_wR_factor_gt 0.1139
_refine_ls_wR_factor_ref 0.1192
_reflns_Friedel_coverage 0.000
_reflns_number_gt 7385
_reflns_number_total 8627
_reflns_threshold_expression 'I > 2\s(I)'
_cod_data_source_file c8dt05118f2.cif
_cod_data_source_block SbW9-Mn-SnR
_cod_depositor_comments
;
The following automatic conversions were performed:

'_exptl_absorpt_correction_type' value 'Multi-scan' changed to
'multi-scan' according to
/home/data/users/saulius/crontab/automatic-downloads/rss-feeds/RSC/lib/dictionaries/cif_core.dic
dictionary named 'cif_core.dic' version 2.4.2 from 2011-04-26.

Automatic conversion script
Id: cif_fix_values 4973 2017-02-22 13:04:09Z antanas 

 Adding full bibliography for 7048795--7048798.cif.
;
_cod_original_cell_volume 2470.8(8)
_cod_database_code 7048795
_shelx_shelxl_version_number 2014/7
_shelx_space_group_comment
;
The symmetry employed for this shelxl refinement is uniquely defined
by the following loop, which should always be used as a source of
symmetry information in preference to the above space-group names.
They are only intended as comments.
;
_shelx_estimated_absorpt_t_min 0.239
_shelx_estimated_absorpt_t_max 0.330

loop_
_space_group_symop_operation_xyz
'x, y, z'
'-x, -y, -z'

loop_
_atom_site_label
_atom_site_type_symbol
_atom_site_fract_x
_atom_site_fract_y
_atom_site_fract_z
_atom_site_U_iso_or_equiv
_atom_site_adp_type
_atom_site_occupancy
_atom_site_site_symmetry_order
_atom_site_calc_flag
_atom_site_refinement_flags_posn
_atom_site_refinement_flags_adp
_atom_site_refinement_flags_occupancy
_atom_site_disorder_assembly
_atom_site_disorder_group
W1 W 1.06305(4) 0.13346(4) -0.09223(3) 0.01215(13) Uani 1 1 d . . . . .
W2 W 0.90689(4) 0.10878(4) -0.30584(3) 0.01586(14) Uani 1 1 d . . . . .
W3 W 0.71972(5) -0.15038(4) -0.42660(4) 0.01910(14) Uani 1 1 d . . . . .
W4 W 1.15002(4) 0.01130(4) -0.23834(4) 0.01677(14) Uani 1 1 d . . . . .
W5 W 0.99437(5) -0.25611(4) -0.35865(4) 0.02007(14) Uani 1 1 d . . . . .
W6 W 0.64795(4) -0.03317(4) -0.27467(3) 0.01715(14) Uani 1 1 d . . . . .
W7 W 0.89244(5) -0.40997(4) -0.23222(4) 0.02083(15) Uani 1 1 d . . . . .
W8 W 1.15476(4) -0.25045(4) -0.15288(4) 0.01864(14) Uani 1 1 d . . . . .
W9 W 0.62862(4) -0.29865(4) -0.29351(4) 0.02170(15) Uani 1 1 d . . . . .
Sb1 Sb 0.90485(7) -0.13257(6) -0.17114(5) 0.01322(19) Uani 1 1 d . . . . .
Sn1 Sn 0.78830(7) 0.07233(6) -0.04090(6) 0.01426(19) Uani 1 1 d . . . . .
Mn1 Mn 0.74982(17) -0.38043(15) -0.07779(14) 0.0205(4) Uani 1 1 d . . . . .
Na1 Na 0.8126(6) 0.2863(5) -0.1919(5) 0.0445(17) Uani 1 1 d . . . . .
Na2 Na 1.3383(6) 0.0064(6) -0.3734(5) 0.0478(17) Uani 1 1 d . . . . .
Na3 Na 1.2808(7) 0.4085(6) -0.2387(7) 0.067(2) Uani 1 1 d . . . . .
Na4 Na 0.7799(12) 0.2420(11) -0.5119(9) 0.046(3) Uani 0.5 1 d . U P . .
Na5 Na 1.1300(17) 0.4291(15) -0.4410(13) 0.080(4) Uani 0.5 1 d . U P . .
Na6 Na 0.6929(17) 0.5540(14) -0.5014(14) 0.082(4) Uani 0.5 1 d . U P . .
O1 O 0.8737(8) 0.2073(7) -0.3704(6) 0.026(2) Uani 1 1 d . . . . .
O2 O 0.7452(8) -0.3774(7) -0.2992(6) 0.026(2) Uani 1 1 d . U . . .
O3 O 1.1420(8) -0.2713(7) -0.2732(6) 0.023(2) Uani 1 1 d . U . . .
O4 O 1.1145(7) 0.0293(7) -0.0277(6) 0.023(2) Uani 1 1 d . . . . .
O5 O 1.0568(8) -0.1051(7) -0.3320(6) 0.022(2) Uani 1 1 d . . . . .
O6 O 0.9227(7) 0.1186(7) -0.0806(6) 0.0195(19) Uani 1 1 d . . . . .
O7 O 0.6210(7) -0.2714(7) -0.4168(6) 0.022(2) Uani 1 1 d . . . . .
O8 O 0.9899(7) 0.2003(6) -0.1993(6) 0.0156(18) Uani 1 1 d . . . . .
O9 O 0.8386(8) -0.0181(7) -0.3876(6) 0.022(2) Uani 1 1 d . . . . .
O10 O 0.8419(8) -0.2263(7) -0.4127(6) 0.023(2) Uani 1 1 d . . . . .
O11 O 0.6797(8) -0.2895(8) -0.1799(7) 0.030(2) Uani 1 1 d . . . . .
O12 O 0.6694(8) -0.1510(8) -0.5365(7) 0.030(2) Uani 1 1 d . . . . .
O13 O 0.9831(7) -0.0021(6) -0.2046(6) 0.0156(18) Uani 1 1 d . . . . .
O14 O 0.7630(7) -0.1511(6) -0.2806(6) 0.0170(18) Uani 1 1 d . . . . .
O15 O 0.9689(7) -0.2340(6) -0.2305(6) 0.0189(19) Uani 1 1 d . . . . .
O16 O 1.1904(8) -0.0966(7) -0.1689(6) 0.024(2) Uani 1 1 d . . . . .
O17 O 0.7730(7) 0.0782(6) -0.2751(6) 0.0165(18) Uani 1 1 d . . . . .
O18 O 0.5529(7) -0.1749(7) -0.2953(6) 0.0203(19) Uani 1 1 d . . . . .
O19 O 0.6249(7) -0.0598(7) -0.3992(6) 0.0203(19) Uani 1 1 d . U . . .
O20 O 0.8793(8) -0.3734(8) -0.1337(7) 0.028(2) Uani 1 1 d . . . . .
O21 O 1.0654(8) -0.3911(7) -0.1713(6) 0.023(2) Uani 1 1 d . . . . .
O22 O 1.1222(7) -0.1989(7) -0.0617(6) 0.021(2) Uani 1 1 d . U . . .
O23 O 0.7198(7) -0.0318(6) -0.1601(6) 0.0186(19) Uani 1 1 d . . . . .
O24 O 1.1435(7) 0.2504(7) -0.0264(6) 0.023(2) Uani 1 1 d . . . . .
O25 O 1.0254(10) -0.2854(8) -0.4487(7) 0.035(2) Uani 1 1 d . . . . .
O26 O 0.9314(8) -0.3951(7) -0.3400(6) 0.025(2) Uani 1 1 d . . . . .
O27 O 0.5055(9) -0.4004(9) -0.3283(8) 0.043(3) Uani 1 1 d . . . . .
O28 O 1.2705(8) 0.0481(8) -0.2658(7) 0.029(2) Uani 1 1 d . . . . .
O29 O 0.5412(7) 0.0406(7) -0.2858(6) 0.023(2) Uani 1 1 d . . . . .
O30 O 1.2949(9) -0.2721(9) -0.1040(8) 0.042(3) Uani 1 1 d . . . . .
O31 O 1.0534(8) 0.0977(7) -0.3140(6) 0.0190(19) Uani 1 1 d . . . . .
O32 O 0.8665(9) -0.5496(7) -0.2452(8) 0.038(3) Uani 1 1 d . . . . .
O33 O 1.1816(7) 0.1184(7) -0.1465(6) 0.020(2) Uani 1 1 d . . . . .
O34 O 0.7113(7) 0.1968(7) -0.1109(6) 0.023(2) Uani 1 1 d . . . . .
O35 O 0.5573(9) 0.2718(9) -0.1400(9) 0.044(3) Uani 1 1 d . . . . .
C1 C 0.6255(10) 0.0347(10) -0.0251(9) 0.019(3) Uani 1 1 d . . . . .
H1A H 0.5913 -0.0408 -0.0439 0.023 Uiso 1 1 calc R U . . .
H1B H 0.6362 0.0503 0.0348 0.023 Uiso 1 1 calc R U . . .
C2 C 0.5466(11) 0.1039(11) -0.0799(10) 0.026(3) Uani 1 1 d . U . . .
H2A H 0.5071 0.1332 -0.0463 0.031 Uiso 1 1 calc R U . . .
H2B H 0.4881 0.0578 -0.1293 0.031 Uiso 1 1 calc R U . . .
C3 C 0.6082(12) 0.1993(11) -0.1131(10) 0.027(3) Uani 1 1 d . . . . .
O1W O 0.6533(15) -0.5324(10) -0.1660(10) 0.069(4) Uani 1 1 d D . . . .
H1WA H 0.592(10) -0.521(12) -0.160(15) 0.083 Uiso 1 1 d D U . . .
H1WB H 0.657(15) -0.597(6) -0.157(14) 0.083 Uiso 1 1 d D U . . .
O2W O 0.8351(12) -0.4844(10) 0.0147(8) 0.048(3) Uani 1 1 d D . . . .
H2WA H 0.855(16) -0.468(12) 0.069(2) 0.058 Uiso 1 1 d D U . . .
H2WB H 0.856(14) -0.543(7) 0.008(9) 0.058 Uiso 1 1 d D U . . .
O3W O 0.6131(11) -0.3844(13) -0.0292(11) 0.064(4) Uani 1 1 d D . . . .
H3WA H 0.564(14) -0.438(10) -0.062(8) 0.077 Uiso 1 1 d D U . . .
H3WB H 0.627(17) -0.397(14) 0.022(3) 0.077 Uiso 1 1 d D U . . .
O4W O 0.9243(9) 0.3646(8) -0.0427(7) 0.035(3) Uani 1 1 d D . . . .
H4WA H 0.944(10) 0.333(10) 0.002(6) 0.042 Uiso 1 1 d D U . . .
H4WB H 0.986(6) 0.403(10) -0.043(9) 0.042 Uiso 1 1 d D U . . .
O5W O 1.3797(10) -0.0979(11) -0.4887(8) 0.053(3) Uani 1 1 d D . . . .
H5WA H 1.370(15) -0.068(11) -0.534(6) 0.063 Uiso 1 1 d D U . . .
H5WB H 1.415(14) -0.148(9) -0.493(10) 0.063 Uiso 1 1 d D U . . .
O6W O 1.3512(10) 0.2935(9) -0.1319(10) 0.051(4) Uani 1 1 d D . . . .
H6WA H 1.330(14) 0.258(10) -0.097(8) 0.061 Uiso 1 1 d D U . . .
H6WB H 1.385(12) 0.254(9) -0.153(9) 0.061 Uiso 1 1 d D U . . .
O7W O 1.3143(10) -0.1856(12) -0.3410(9) 0.030(3) Uani 0.75 1 d . . P . .
O8W O 1.1235(11) 0.4015(10) -0.1946(11) 0.037(4) Uani 0.75 1 d . . P . .
O9W O 1.1478(15) -0.0564(13) -0.4611(12) 0.021(4) Uani 0.5 1 d . U P . .
O10W O 1.1689(15) 0.2647(13) -0.3704(12) 0.021(4) Uiso 0.5 1 d . . P A .
O11W O 0.6296(15) 0.2687(13) -0.3149(12) 0.021(4) Uiso 0.5 1 d . . P . .
O12W O 1.3844(18) 0.5428(16) -0.0991(15) 0.037(5) Uiso 0.5 1 d . . P . .
O13W O 1.417(2) 0.3722(19) -0.3138(17) 0.051(6) Uiso 0.5 1 d . . P . .
O14W O 1.245(3) 0.554(3) -0.319(2) 0.085(10) Uiso 0.5 1 d . . P A .
O15W O 0.625(2) 0.339(2) -0.4755(19) 0.061(4) Uiso 0.5 1 d . U P A .
O16W O 0.978(2) 0.415(2) -0.397(2) 0.061(4) Uiso 0.5 1 d . U P A 1
O17W O 0.896(3) 0.431(2) -0.461(2) 0.066(3) Uiso 0.5 1 d . U P A 2

loop_
_atom_site_aniso_label
_atom_site_aniso_U_11
_atom_site_aniso_U_22
_atom_site_aniso_U_33
_atom_site_aniso_U_23
_atom_site_aniso_U_13
_atom_site_aniso_U_12
W1 0.0126(2) 0.0146(2) 0.0098(3) 0.0042(2) 0.0037(2) 0.00440(18)
W2 0.0184(3) 0.0180(2) 0.0107(3) 0.0060(2) 0.0034(2) 0.00513(19)
W3 0.0235(3) 0.0205(3) 0.0101(3) 0.0027(2) 0.0020(2) 0.0050(2)
W4 0.0188(3) 0.0194(3) 0.0160(3) 0.0051(2) 0.0095(2) 0.0063(2)
W5 0.0273(3) 0.0212(3) 0.0145(3) 0.0022(2) 0.0096(2) 0.0084(2)
W6 0.0151(3) 0.0226(3) 0.0126(3) 0.0050(2) 0.0021(2) 0.0064(2)
W7 0.0290(3) 0.0163(3) 0.0193(3) 0.0044(2) 0.0100(2) 0.0071(2)
W8 0.0218(3) 0.0215(3) 0.0162(3) 0.0056(2) 0.0079(2) 0.0110(2)
W9 0.0203(3) 0.0199(3) 0.0191(3) 0.0058(2) 0.0013(2) 0.0007(2)
Sb1 0.0151(4) 0.0144(4) 0.0107(4) 0.0044(3) 0.0041(3) 0.0048(3)
Sn1 0.0128(4) 0.0189(4) 0.0129(5) 0.0067(4) 0.0048(4) 0.0067(3)
Mn1 0.0215(10) 0.0203(9) 0.0184(11) 0.0048(9) 0.0063(9) 0.0022(8)
Na1 0.047(4) 0.042(3) 0.047(4) 0.013(3) 0.025(4) -0.002(3)
Na2 0.048(4) 0.055(4) 0.048(5) 0.014(4) 0.026(4) 0.011(3)
Na3 0.074(5) 0.043(4) 0.101(7) 0.031(4) 0.047(5) 0.018(4)
Na4 0.052(5) 0.047(4) 0.034(5) 0.021(4) 0.012(4) -0.001(4)
Na5 0.082(6) 0.079(6) 0.069(7) 0.009(6) 0.019(6) 0.012(6)
Na6 0.082(6) 0.060(6) 0.085(7) 0.002(6) 0.009(6) 0.014(6)
O1 0.032(5) 0.022(4) 0.021(6) 0.015(4) 0.005(4) 0.008(4)
O2 0.034(5) 0.025(4) 0.008(4) 0.006(4) -0.006(4) 0.004(4)
O3 0.034(4) 0.028(4) 0.015(4) 0.007(3) 0.014(3) 0.011(3)
O4 0.023(5) 0.023(5) 0.031(6) 0.018(4) 0.013(4) 0.014(4)
O5 0.024(5) 0.023(4) 0.015(5) 0.000(4) 0.002(4) 0.009(4)
O6 0.016(4) 0.023(4) 0.024(5) 0.007(4) 0.011(4) 0.008(4)
O7 0.024(5) 0.018(4) 0.012(5) 0.002(4) -0.003(4) -0.005(4)
O8 0.017(4) 0.015(4) 0.011(5) 0.004(4) 0.002(4) 0.002(3)
O9 0.027(5) 0.019(4) 0.021(5) 0.002(4) 0.011(4) 0.002(4)
O10 0.029(5) 0.019(4) 0.015(5) -0.001(4) 0.002(4) 0.006(4)
O11 0.030(5) 0.036(5) 0.024(6) 0.006(5) 0.007(5) 0.012(4)
O12 0.034(6) 0.035(5) 0.019(6) 0.012(5) 0.004(5) 0.012(4)
O13 0.018(4) 0.009(4) 0.017(5) 0.004(4) 0.003(4) 0.002(3)
O14 0.017(4) 0.018(4) 0.008(5) 0.000(4) -0.002(4) -0.001(3)
O15 0.025(5) 0.017(4) 0.016(5) -0.003(4) 0.009(4) 0.007(3)
O16 0.026(5) 0.024(4) 0.024(6) 0.006(4) 0.012(4) 0.007(4)
O17 0.024(5) 0.011(4) 0.014(5) 0.001(4) 0.009(4) -0.004(3)
O18 0.016(4) 0.028(5) 0.014(5) 0.007(4) -0.001(4) 0.008(4)
O19 0.016(3) 0.023(3) 0.016(4) 0.008(3) -0.004(3) 0.008(3)
O20 0.019(5) 0.036(5) 0.029(6) 0.012(5) 0.009(5) 0.008(4)
O21 0.030(5) 0.018(4) 0.024(6) 0.001(4) 0.013(4) 0.010(4)
O22 0.023(4) 0.024(4) 0.007(4) -0.005(4) -0.001(4) -0.002(3)
O23 0.026(5) 0.019(4) 0.011(5) 0.008(4) 0.004(4) 0.005(4)
O24 0.021(5) 0.022(4) 0.024(6) 0.010(4) 0.005(4) 0.006(4)
O25 0.055(7) 0.040(6) 0.019(6) 0.006(5) 0.022(5) 0.018(5)
O26 0.036(5) 0.018(4) 0.024(6) 0.003(4) 0.013(5) 0.006(4)
O27 0.033(6) 0.042(6) 0.040(7) 0.000(6) 0.002(6) -0.007(5)
O28 0.022(5) 0.034(5) 0.034(6) 0.003(5) 0.014(5) 0.007(4)
O29 0.021(5) 0.025(4) 0.028(6) 0.007(4) 0.009(4) 0.013(4)
O30 0.025(5) 0.043(6) 0.060(9) 0.011(6) 0.011(6) 0.018(5)
O31 0.029(5) 0.027(5) 0.005(4) 0.006(4) 0.009(4) 0.009(4)
O32 0.044(6) 0.020(5) 0.050(8) 0.009(5) 0.018(6) 0.005(4)
O33 0.017(4) 0.023(4) 0.026(6) 0.009(4) 0.014(4) 0.008(3)
O34 0.012(4) 0.028(5) 0.032(6) 0.012(4) 0.010(4) 0.006(4)
O35 0.030(6) 0.043(6) 0.075(9) 0.030(6) 0.025(6) 0.026(5)
C1 0.013(6) 0.024(6) 0.022(8) 0.007(6) 0.010(6) -0.003(5)
C2 0.009(5) 0.040(6) 0.031(7) 0.012(6) 0.007(5) 0.008(5)
C3 0.020(7) 0.030(7) 0.037(9) 0.012(7) 0.012(7) 0.013(6)
O1W 0.101(12) 0.034(6) 0.049(9) 0.000(7) 0.017(9) -0.022(7)
O2W 0.065(8) 0.042(7) 0.037(7) 0.017(6) 0.011(7) 0.020(6)
O3W 0.031(7) 0.097(11) 0.067(10) 0.002(9) 0.027(7) 0.002(7)
O4W 0.037(6) 0.026(5) 0.033(7) 0.013(5) 0.002(5) 0.003(4)
O5W 0.031(6) 0.074(9) 0.039(8) 0.038(7) -0.006(6) 0.007(6)
O6W 0.041(7) 0.033(6) 0.093(12) 0.000(7) 0.045(8) 0.007(5)
O7W 0.021(7) 0.062(9) 0.020(7) 0.026(7) 0.014(6) 0.019(6)
O8W 0.019(7) 0.023(6) 0.077(12) 0.018(7) 0.024(8) 0.009(5)
O9W 0.021(5) 0.022(5) 0.018(5) 0.005(3) 0.010(3) -0.003(3)

loop_
_atom_type_symbol
_atom_type_description
_atom_type_scat_dispersion_real
_atom_type_scat_dispersion_imag
_atom_type_scat_source
C C 0.0033 0.0016 'International Tables Vol C Tables 4.2.6.8 and 6.1.1.4'
H H 0.0000 0.0000 'International Tables Vol C Tables 4.2.6.8 and 6.1.1.4'
N N 0.0061 0.0033 'International Tables Vol C Tables 4.2.6.8 and 6.1.1.4'
O O 0.0106 0.0060 'International Tables Vol C Tables 4.2.6.8 and 6.1.1.4'
Mn Mn 0.3368 0.7283 'International Tables Vol C Tables 4.2.6.8 and 6.1.1.4'
Sn Sn -0.6537 1.4246 'International Tables Vol C Tables 4.2.6.8 and 6.1.1.4'
Sb Sb -0.5866 1.5461 'International Tables Vol C Tables 4.2.6.8 and 6.1.1.4'
W W -0.8490 6.8722 'International Tables Vol C Tables 4.2.6.8 and 6.1.1.4'
Na Na 0.0362 0.0249 'International Tables Vol C Tables 4.2.6.8 and 6.1.1.4'

loop_
_geom_angle_atom_site_label_1
_geom_angle_atom_site_label_2
_geom_angle_atom_site_label_3
_geom_angle
_geom_angle_site_symmetry_1
_geom_angle_site_symmetry_3
O24 W1 O4 103.1(4) . .
O24 W1 O6 104.2(4) . .
O4 W1 O6 96.7(4) . .
O24 W1 O8 97.5(4) . .
O4 W1 O8 157.7(4) . .
O6 W1 O8 86.2(4) . .
O24 W1 O33 94.5(4) . .
O4 W1 O33 87.5(4) . .
O6 W1 O33 159.3(4) . .
O8 W1 O33 82.5(4) . .
O24 W1 O13 163.3(4) . .
O4 W1 O13 85.3(4) . .
O6 W1 O13 88.8(3) . .
O8 W1 O13 72.7(3) . .
O33 W1 O13 71.3(3) . .
O1 W2 O9 101.4(4) . .
O1 W2 O8 97.8(4) . .
O9 W2 O8 160.8(4) . .
O1 W2 O17 101.5(4) . .
O9 W2 O17 86.5(4) . .
O8 W2 O17 90.3(3) . .
O1 W2 O31 98.8(4) . .
O9 W2 O31 88.0(4) . .
O8 W2 O31 88.5(4) . .
O17 W2 O31 159.7(4) . .
O1 W2 O13 169.5(4) . .
O9 W2 O13 87.2(4) . .
O8 W2 O13 73.7(3) . .
O17 W2 O13 84.9(3) . .
O31 W2 O13 75.3(3) . .
O1 W2 Na1 75.5(3) . .
O9 W2 Na1 136.8(3) . .
O8 W2 Na1 49.8(3) . .
O17 W2 Na1 53.3(2) . .
O31 W2 Na1 135.2(3) . .
O13 W2 Na1 102.4(2) . .
O12 W3 O7 101.1(4) . .
O12 W3 O10 99.6(4) . .
O7 W3 O10 92.4(4) . .
O12 W3 O19 99.0(4) . .
O7 W3 O19 89.6(4) . .
O10 W3 O19 160.4(4) . .
O12 W3 O9 101.4(4) . .
O7 W3 O9 157.2(4) . .
O10 W3 O9 87.3(4) . .
O19 W3 O9 83.4(4) . .
O12 W3 O14 172.7(4) . .
O7 W3 O14 74.5(3) . .
O10 W3 O14 86.5(4) . .
O19 W3 O14 75.4(3) . .
O9 W3 O14 82.8(3) . .
O28 W4 O16 102.7(4) . .
O28 W4 O33 100.8(4) . .
O16 W4 O33 95.1(4) . .
O28 W4 O31 96.4(4) . .
O16 W4 O31 159.6(4) . .
O33 W4 O31 88.3(4) . .
O28 W4 O5 100.7(4) . .
O16 W4 O5 86.7(4) . .
O33 W4 O5 157.5(3) . .
O31 W4 O5 82.7(4) . .
O28 W4 O13 168.3(4) . .
O16 W4 O13 87.6(3) . .
O33 W4 O13 72.5(3) . .
O31 W4 O13 74.2(3) . .
O5 W4 O13 85.2(3) . .
O25 W5 O26 102.0(4) . .
O25 W5 O5 100.7(4) . .
O26 W5 O5 156.8(4) . .
O25 W5 O10 99.7(5) . .
O26 W5 O10 91.4(4) . .
O5 W5 O10 89.5(4) . .
O25 W5 O3 97.2(5) . .
O26 W5 O3 87.0(4) . .
O5 W5 O3 85.3(4) . .
O10 W5 O3 163.0(4) . .
O25 W5 O15 171.9(4) . .
O26 W5 O15 73.5(3) . .
O5 W5 O15 83.4(3) . .
O10 W5 O15 87.2(4) . .
O3 W5 O15 76.1(3) . .
O25 W5 Na5 40.7(5) . 2_754
O26 W5 Na5 70.8(4) . 2_754
O5 W5 Na5 131.5(4) . 2_754
O10 W5 Na5 75.0(4) . 2_754
O3 W5 Na5 120.1(4) . 2_754
O15 W5 Na5 139.4(4) . 2_754
O29 W6 O23 105.5(4) . .
O29 W6 O18 98.3(4) . .
O23 W6 O18 96.0(4) . .
O29 W6 O17 100.3(4) . .
O23 W6 O17 90.3(4) . .
O18 W6 O17 158.0(3) . .
O29 W6 O19 97.7(4) . .
O23 W6 O19 156.4(4) . .
O18 W6 O19 84.6(4) . .
O17 W6 O19 81.3(4) . .
O29 W6 O14 169.5(4) . .
O23 W6 O14 82.5(3) . .
O18 W6 O14 73.7(3) . .
O17 W6 O14 86.4(3) . .
O19 W6 O14 75.1(3) . .
O32 W7 O20 104.9(5) . .
O32 W7 O2 103.8(5) . .
O20 W7 O2 93.2(4) . .
O32 W7 O21 95.0(4) . .
O20 W7 O21 89.9(4) . .
O2 W7 O21 159.4(4) . .
O32 W7 O26 95.1(4) . .
O20 W7 O26 159.5(4) . .
O2 W7 O26 85.8(4) . .
O21 W7 O26 84.2(4) . .
O32 W7 O15 162.7(4) . .
O20 W7 O15 88.2(4) . .
O2 W7 O15 86.2(4) . .
O21 W7 O15 73.5(3) . .
O26 W7 O15 71.3(3) . .
O30 W8 O22 102.9(5) . .
O30 W8 O21 101.7(5) . .
O22 W8 O21 97.2(4) . .
O30 W8 O3 98.5(5) . .
O22 W8 O3 156.4(4) . .
O21 W8 O3 88.0(4) . .
O30 W8 O16 99.7(5) . .
O22 W8 O16 85.0(4) . .
O21 W8 O16 157.3(4) . .
O3 W8 O16 81.7(4) . .
O30 W8 O15 173.6(4) . .
O22 W8 O15 83.3(4) . .
O21 W8 O15 75.4(3) . .
O3 W8 O15 75.8(3) . .
O16 W8 O15 82.5(3) . .
O27 W9 O11 104.2(5) . .
O27 W9 O2 101.3(5) . .
O11 W9 O2 92.1(4) . .
O27 W9 O18 98.4(5) . .
O11 W9 O18 92.8(4) . .
O2 W9 O18 157.8(4) . .
O27 W9 O7 95.3(5) . .
O11 W9 O7 160.4(4) . .
O2 W9 O7 82.1(4) . .
O18 W9 O7 86.1(4) . .
O27 W9 O14 165.0(5) . .
O11 W9 O14 89.0(4) . .
O2 W9 O14 85.1(3) . .
O18 W9 O14 73.4(3) . .
O7 W9 O14 71.9(3) . .
O13 Sb1 O15 93.3(3) . .
O13 Sb1 O14 91.8(3) . .
O15 Sb1 O14 89.0(4) . .
O6 Sn1 O4 86.0(4) . 2_755
O6 Sn1 O22 84.9(3) . 2_755
O4 Sn1 O22 89.9(4) 2_755 2_755
O6 Sn1 O23 82.6(3) . .
O4 Sn1 O23 95.3(4) 2_755 .
O22 Sn1 O23 166.1(3) 2_755 .
O6 Sn1 C1 167.5(5) . .
O4 Sn1 C1 105.2(4) 2_755 .
O22 Sn1 C1 100.4(4) 2_755 .
O23 Sn1 C1 90.7(4) . .
O6 Sn1 O34 86.1(3) . .
O4 Sn1 O34 170.9(3) 2_755 .
O22 Sn1 O34 84.9(4) 2_755 .
O23 Sn1 O34 88.2(3) . .
C1 Sn1 O34 83.2(4) . .
O11 Mn1 O20 80.7(4) . .
O11 Mn1 O3W 95.8(5) . .
O20 Mn1 O3W 176.3(5) . .
O11 Mn1 O24 100.6(4) . 2_755
O20 Mn1 O24 93.0(4) . 2_755
O3W Mn1 O24 88.7(5) . 2_755
O11 Mn1 O2W 171.1(5) . .
O20 Mn1 O2W 91.3(5) . .
O3W Mn1 O2W 92.2(6) . .
O24 Mn1 O2W 83.6(4) 2_755 .
O11 Mn1 O1W 89.8(5) . .
O20 Mn1 O1W 88.6(5) . .
O3W Mn1 O1W 90.4(6) . .
O24 Mn1 O1W 169.6(5) 2_755 .
O2W Mn1 O1W 86.1(6) . .
O34 Na1 O32 147.5(5) . 1_565
O34 Na1 O4W 75.2(4) . .
O32 Na1 O4W 92.2(4) 1_565 .
O34 Na1 O11W 90.4(5) . .
O32 Na1 O11W 83.7(5) 1_565 .
O4W Na1 O11W 145.9(6) . .
O34 Na1 O8 114.2(4) . .
O32 Na1 O8 95.5(4) 1_565 .
O4W Na1 O8 91.0(4) . .
O11W Na1 O8 123.1(5) . .
O34 Na1 O17 82.8(3) . .
O32 Na1 O17 125.8(4) 1_565 .
O4W Na1 O17 131.2(4) . .
O11W Na1 O17 75.4(5) . .
O8 Na1 O17 59.4(3) . .
O34 Na1 W2 112.4(3) . .
O32 Na1 W2 99.6(3) 1_565 .
O4W Na1 W2 123.2(4) . .
O11W Na1 W2 90.8(4) . .
O8 Na1 W2 33.01(19) . .
O17 Na1 W2 33.38(18) . .
O9W Na2 O28 86.8(5) . .
O9W Na2 O29 170.1(6) . 1_655
O28 Na2 O29 97.8(4) . 1_655
O9W Na2 O12 85.3(5) . 2_754
O28 Na2 O12 110.1(4) . 2_754
O29 Na2 O12 101.2(4) 1_655 2_754
O9W Na2 O7W 80.3(5) . .
O28 Na2 O7W 87.7(4) . .
O29 Na2 O7W 91.1(4) 1_655 .
O12 Na2 O7W 156.5(5) 2_754 .
O9W Na2 O5W 84.0(6) . .
O28 Na2 O5W 161.8(5) . .
O29 Na2 O5W 89.1(4) 1_655 .
O12 Na2 O5W 84.8(4) 2_754 .
O7W Na2 O5W 75.3(4) . .
O9W Na2 Na4 53.2(5) . 2_754
O28 Na2 Na4 115.5(4) . 2_754
O29 Na2 Na4 116.9(4) 1_655 2_754
O12 Na2 Na4 113.4(4) 2_754 2_754
O7W Na2 Na4 43.2(4) . 2_754
O5W Na2 Na4 46.9(4) . 2_754
O8W Na3 O14W 96.2(9) . .
O8W Na3 O6W 86.6(5) . .
O14W Na3 O6W 166.3(10) . .
O8W Na3 O13W 164.7(8) . .
O14W Na3 O13W 87.6(10) . .
O6W Na3 O13W 93.1(7) . .
O8W Na3 O10W 93.9(6) . .
O14W Na3 O10W 93.8(10) . .
O6W Na3 O10W 99.3(6) . .
O13W Na3 O10W 71.0(7) . .
O8W Na3 O12W 82.3(7) . .
O14W Na3 O12W 89.8(10) . .
O6W Na3 O12W 77.3(6) . .
O13W Na3 O12W 112.6(8) . .
O10W Na3 O12W 175.0(7) . .
O8W Na3 Na5 94.6(6) . .
O14W Na3 Na5 45.5(9) . .
O6W Na3 Na5 147.8(6) . .
O13W Na3 Na5 77.5(7) . .
O10W Na3 Na5 48.5(6) . .
O12W Na3 Na5 134.8(7) . .
O7W Na4 O1 151.4(8) 2_754 .
O7W Na4 O5W 79.7(6) 2_754 2_754
O1 Na4 O5W 83.8(5) . 2_754
O7W Na4 O17W 119.3(10) 2_754 .
O1 Na4 O17W 86.1(9) . .
O5W Na4 O17W 149.2(10) 2_754 .
O7W Na4 O15W 101.9(9) 2_754 .
O1 Na4 O15W 95.1(8) . .
O5W Na4 O15W 72.6(7) 2_754 .
O17W Na4 O15W 79.5(9) . .
O7W Na4 O9W 75.5(7) 2_754 2_754
O1 Na4 O9W 78.1(6) . 2_754
O5W Na4 O9W 76.3(6) 2_754 2_754
O17W Na4 O9W 129.5(9) . 2_754
O15W Na4 O9W 148.8(8) . 2_754
O7W Na4 O25 84.2(6) 2_754 2_754
O1 Na4 O25 96.5(6) . 2_754
O5W Na4 O25 144.9(7) 2_754 2_754
O17W Na4 O25 65.2(7) . 2_754
O15W Na4 O25 141.7(8) . 2_754
O9W Na4 O25 69.5(5) 2_754 2_754
O7W Na4 O16W 137.3(8) 2_754 .
O1 Na4 O16W 63.8(7) . .
O5W Na4 O16W 142.8(9) 2_754 .
O15W Na4 O16W 91.7(9) . .
O9W Na4 O16W 111.5(8) 2_754 .
O25 Na4 O16W 61.8(6) 2_754 .
O7W Na4 Na2 48.0(4) 2_754 2_754
O1 Na4 Na2 104.1(5) . 2_754
O5W Na4 Na2 47.9(4) 2_754 2_754
O17W Na4 Na2 162.4(9) . 2_754
O15W Na4 Na2 113.3(7) . 2_754
O9W Na4 Na2 42.2(4) 2_754 2_754
O25 Na4 Na2 99.0(5) 2_754 2_754
O16W Na4 Na2 153.7(8) . 2_754
O16W Na5 O14W 90.7(13) . .
O14W Na5 O17W 93.2(13) . 2_764
O16W Na5 O10W 85.4(11) . .
O14W Na5 O10W 96.1(12) . .
O17W Na5 O10W 165.6(12) 2_764 .
O16W Na5 O25 75.9(9) . 2_754
O14W Na5 O25 166.0(13) . 2_754
O17W Na5 O25 94.1(10) 2_764 2_754
O10W Na5 O25 79.2(7) . 2_754
O16W Na5 Na6 178.2(13) . 2_764
O14W Na5 Na6 90.7(11) . 2_764
O17W Na5 Na6 73.4(9) 2_764 2_764
O10W Na5 Na6 95.5(9) . 2_764
O25 Na5 Na6 102.8(8) 2_754 2_764
O14W Na5 O17W 105.8(12) . .
O17W Na5 O17W 84.3(11) 2_764 .
O10W Na5 O17W 103.5(10) . .
O25 Na5 O17W 63.2(8) 2_754 .
Na6 Na5 O17W 153.1(11) 2_764 .
O16W Na5 Na3 84.3(10) . .
O14W Na5 Na3 45.7(10) . .
O17W Na5 Na3 138.5(10) 2_764 .
O10W Na5 Na3 50.5(6) . .
O25 Na5 Na3 127.3(8) 2_754 .
Na6 Na5 Na3 97.4(7) 2_764 .
O17W Na5 Na3 109.3(9) . .
O16W Na5 W5 101.6(10) . 2_754
O14W Na5 W5 167.6(11) . 2_754
O17W Na5 W5 81.6(9) 2_764 2_754
O10W Na5 W5 87.0(7) . 2_754
O25 Na5 W5 26.3(3) 2_754 2_754
Na6 Na5 W5 77.0(6) 2_764 2_754
O17W Na5 W5 85.0(8) . 2_754
Na3 Na5 W5 136.9(6) . 2_754
O16W Na5 Na5 61.0(9) . 2_764
O14W Na5 Na5 103.4(12) . 2_764
O17W Na5 Na5 45.8(8) 2_764 2_764
O10W Na5 Na5 140.8(10) . 2_764
O25 Na5 Na5 73.7(7) 2_754 2_764
Na6 Na5 Na5 117.6(10) 2_764 2_764
O17W Na5 Na5 38.5(7) . 2_764
Na3 Na5 Na5 135.0(9) . 2_764
W5 Na5 Na5 81.2(6) 2_754 2_764
Na5 Na6 O15W 110.5(9) 2_764 .
Na5 Na6 O7 128.2(8) 2_764 1_565
O15W Na6 O7 118.3(9) . 1_565
W2 O1 Na4 144.9(6) . .
W7 O2 W9 143.3(5) . .
W5 O3 W8 115.5(4) . .
W1 O4 Sn1 165.2(5) . 2_755
W5 O5 W4 144.4(5) . .
W1 O6 Sn1 162.4(5) . .
W3 O7 W9 117.7(4) . .
W3 O7 Na6 100.8(5) . 1_545
W9 O7 Na6 112.1(5) . 1_545
W2 O8 W1 118.9(4) . .
W2 O8 Na1 97.2(4) . .
W1 O8 Na1 111.5(4) . .
W2 O9 W3 146.6(5) . .
W3 O10 W5 155.9(5) . .
W9 O11 Mn1 141.0(5) . .
W3 O12 Na2 132.3(5) . 2_754
Sb1 O13 W1 111.1(4) . .
Sb1 O13 W2 130.4(4) . .
W1 O13 W2 94.6(3) . .
Sb1 O13 W4 125.8(4) . .
W1 O13 W4 94.8(3) . .
W2 O13 W4 91.5(3) . .
Sb1 O14 W9 113.0(4) . .
Sb1 O14 W6 112.1(4) . .
W9 O14 W6 94.9(3) . .
Sb1 O14 W3 138.5(4) . .
W9 O14 W3 95.8(3) . .
W6 O14 W3 93.4(3) . .
Sb1 O15 W7 112.6(4) . .
Sb1 O15 W5 137.5(4) . .
W7 O15 W5 96.3(3) . .
Sb1 O15 W8 114.8(4) . .
W7 O15 W8 93.7(3) . .
W5 O15 W8 92.5(3) . .
W4 O16 W8 147.2(5) . .
W2 O17 W6 145.1(4) . .
W2 O17 Na1 93.3(3) . .
W6 O17 Na1 121.3(4) . .
W6 O18 W9 117.6(4) . .
W3 O19 W6 115.9(4) . .
W7 O20 Mn1 140.1(5) . .
W8 O21 W7 117.2(4) . .
W8 O22 Sn1 132.6(4) . 2_755
W6 O23 Sn1 142.2(5) . .
W1 O24 Mn1 168.9(6) . 2_755
W5 O25 Na5 112.9(7) . 2_754
W5 O25 Na4 134.5(6) . 2_754
Na5 O25 Na4 111.4(6) 2_754 2_754
W5 O26 W7 118.9(4) . .
W4 O28 Na2 140.0(6) . .
W6 O29 Na2 132.7(5) . 1_455
W2 O31 W4 119.0(4) . .
W7 O32 Na1 147.9(7) . 1_545
W4 O33 W1 121.4(4) . .
C3 O34 Sn1 114.1(8) . .
C3 O34 Na1 128.8(9) . .
Sn1 O34 Na1 116.0(4) . .
C2 C1 Sn1 107.3(8) . .
C2 C1 H1A 110.3 . .
Sn1 C1 H1A 110.3 . .
C2 C1 H1B 110.3 . .
Sn1 C1 H1B 110.3 . .
H1A C1 H1B 108.5 . .
C1 C2 C3 116.0(10) . .
C1 C2 H2A 108.3 . .
C3 C2 H2A 108.3 . .
C1 C2 H2B 108.3 . .
C3 C2 H2B 108.3 . .
H2A C2 H2B 107.4 . .
O35 C3 O34 123.2(13) . .
O35 C3 C2 119.5(12) . .
O34 C3 C2 117.4(11) . .
Mn1 O1W H1WA 89(10) . .
Mn1 O1W H1WB 129(10) . .
H1WA O1W H1WB 105.9(17) . .
Mn1 O2W H2WA 122(10) . .
Mn1 O2W H2WB 132(10) . .
H2WA O2W H2WB 106.2(18) . .
Mn1 O3W H3WA 101(10) . .
Mn1 O3W H3WB 118(10) . .
H3WA O3W H3WB 106.8(18) . .
Na1 O4W H4WA 129(10) . .
Na1 O4W H4WB 106(10) . .
H4WA O4W H4WB 106.4(18) . .
Na4 O5W Na2 85.3(5) 2_754 .
Na4 O5W H5WA 118(10) 2_754 .
Na2 O5W H5WA 114(10) . .
Na4 O5W H5WB 87(10) 2_754 .
Na2 O5W H5WB 139(10) . .
H5WA O5W H5WB 106.0(18) . .
Na3 O6W H6WA 140(10) . .
Na3 O6W H6WB 105(10) . .
H6WA O6W H6WB 106.0(17) . .
Na4 O7W Na2 88.8(6) 2_754 .
Na2 O9W Na4 84.5(6) . 2_754
Na5 O10W Na3 81.0(7) . .
Na5 O14W Na3 88.8(12) . .
Na4 O15W Na6 101.9(10) . .
Na5 O16W Na4 110.8(12) . .
Na5 O17W Na4 120.9(14) 2_764 .
Na5 O17W Na5 95.7(11) 2_764 .
Na4 O17W Na5 108.2(11) . .

loop_
_geom_bond_atom_site_label_1
_geom_bond_atom_site_label_2
_geom_bond_distance
_geom_bond_site_symmetry_2
W1 O24 1.725(9) .
W1 O4 1.823(9) .
W1 O6 1.831(8) .
W1 O8 2.020(9) .
W1 O33 2.036(8) .
W1 O13 2.288(8) .
W2 O1 1.718(9) .
W2 O9 1.915(9) .
W2 O8 1.916(8) .
W2 O17 1.923(8) .
W2 O31 1.928(9) .
W2 O13 2.324(9) .
W2 Na1 3.489(7) .
W3 O12 1.726(10) .
W3 O7 1.871(8) .
W3 O10 1.907(9) .
W3 O19 1.939(9) .
W3 O9 1.963(8) .
W3 O14 2.316(9) .
W4 O28 1.741(9) .
W4 O16 1.877(10) .
W4 O33 1.878(9) .
W4 O31 1.959(9) .
W4 O5 1.970(9) .
W4 O13 2.351(8) .
W5 O25 1.726(10) .
W5 O26 1.911(9) .
W5 O5 1.915(9) .
W5 O10 1.928(9) .
W5 O3 1.957(10) .
W5 O15 2.294(9) .
W5 Na5 3.583(19) 2_754
W6 O29 1.732(8) .
W6 O23 1.810(9) .
W6 O18 1.932(9) .
W6 O17 1.943(7) .
W6 O19 2.006(9) .
W6 O14 2.277(8) .
W7 O32 1.742(9) .
W7 O20 1.762(10) .
W7 O2 1.929(9) .
W7 O21 2.020(9) .
W7 O26 2.050(10) .
W7 O15 2.285(8) .
W8 O30 1.743(10) .
W8 O22 1.832(9) .
W8 O21 1.897(9) .
W8 O3 1.967(9) .
W8 O16 1.996(9) .
W8 O15 2.296(9) .
W9 O27 1.741(10) .
W9 O11 1.774(10) .
W9 O2 1.939(10) .
W9 O18 1.972(9) .
W9 O7 2.092(9) .
W9 O14 2.257(8) .
Sb1 O13 2.007(8) .
Sb1 O15 2.019(8) .
Sb1 O14 2.028(8) .
Sn1 O6 2.046(8) .
Sn1 O4 2.054(9) 2_755
Sn1 O22 2.126(8) 2_755
Sn1 O23 2.141(9) .
Sn1 C1 2.145(11) .
Sn1 O34 2.185(9) .
Mn1 O11 2.139(11) .
Mn1 O20 2.148(9) .
Mn1 O3W 2.150(12) .
Mn1 O24 2.203(9) 2_755
Mn1 O2W 2.207(12) .
Mn1 O1W 2.240(13) .
Na1 O34 2.394(11) .
Na1 O32 2.415(12) 1_565
Na1 O4W 2.445(13) .
Na1 O11W 2.46(2) .
Na1 O8 2.687(11) .
Na1 O17 2.802(10) .
Na2 O9W 2.301(19) .
Na2 O28 2.326(12) .
Na2 O29 2.405(11) 1_655
Na2 O12 2.448(12) 2_754
Na2 O7W 2.534(16) .
Na2 O5W 2.535(16) .
Na2 Na4 3.408(15) 2_754
Na3 O8W 2.343(15) .
Na3 O14W 2.37(4) .
Na3 O6W 2.404(17) .
Na3 O13W 2.54(3) .
Na3 O10W 2.58(2) .
Na3 O12W 2.59(2) .
Na3 Na5 3.31(2) .
Na4 O7W 2.33(2) 2_754
Na4 O1 2.356(17) .
Na4 O5W 2.495(17) 2_754
Na4 O17W 2.52(3) .
Na4 O15W 2.70(3) .
Na4 O9W 2.74(2) 2_754
Na4 O25 2.744(17) 2_754
Na4 O16W 3.01(3) .
Na4 Na2 3.408(15) 2_754
Na5 O16W 2.27(3) .
Na5 O14W 2.36(4) .
Na5 O17W 2.48(4) 2_764
Na5 O10W 2.51(3) .
Na5 O25 2.54(2) 2_754
Na5 Na6 2.72(3) 2_764
Na5 O17W 2.86(3) .
Na5 W5 3.583(19) 2_754
Na5 Na5 3.97(4) 2_764
Na6 Na5 2.72(3) 2_764
Na6 O15W 2.84(3) .
Na6 O7 3.00(2) 1_565
O4 Sn1 2.054(9) 2_755
O7 Na6 3.00(2) 1_545
O12 Na2 2.449(12) 2_754
O22 Sn1 2.126(8) 2_755
O24 Mn1 2.203(9) 2_755
O25 Na5 2.54(2) 2_754
O25 Na4 2.743(17) 2_754
O29 Na2 2.405(11) 1_455
O32 Na1 2.415(12) 1_545
O34 C3 1.295(15) .
O35 C3 1.230(17) .
C1 C2 1.536(18) .
C1 H1A 0.9700 .
C1 H1B 0.9700 .
C2 C3 1.572(19) .
C2 H2A 0.9700 .
C2 H2B 0.9700 .
O1W H1WA 0.852(10) .
O1W H1WB 0.852(10) .
O2W H2WA 0.850(10) .
O2W H2WB 0.850(10) .
O3W H3WA 0.848(10) .
O3W H3WB 0.848(10) .
O4W H4WA 0.850(10) .
O4W H4WB 0.849(10) .
O5W Na4 2.495(17) 2_754
O5W H5WA 0.851(10) .
O5W H5WB 0.851(10) .
O6W H6WA 0.851(10) .
O6W H6WB 0.851(10) .
O7W Na4 2.33(2) 2_754
O9W Na4 2.74(2) 2_754
O17W Na5 2.48(4) 2_764

loop_
_geom_hbond_atom_site_label_D
_geom_hbond_atom_site_label_H
_geom_hbond_atom_site_label_A
_geom_hbond_distance_DH
_geom_hbond_distance_HA
_geom_hbond_distance_DA
_geom_hbond_angle_DHA
_geom_hbond_site_symmetry_A
O1W H1WB O35 0.852(10) 2.02(11) 2.720(16) 139(14) 1_545
O1W H1WA O3W 0.852(10) 2.62(19) 3.12(2) 118(17) .
O2W H2WA O21 0.850(10) 2.64(12) 3.138(15) 119(11) 2_745
O2W H2WA O8W 0.850(10) 2.14(4) 2.97(2) 166(14) 2_755
O2W H2WB O4W 0.850(10) 1.89(7) 2.678(17) 153(15) 1_545
O3W H3WA O12W 0.848(10) 2.09(18) 2.67(2) 125(18) 1_445
O3W H3WB O6W 0.848(10) 2.10(15) 2.73(2) 130(17) 2_755
O3W H3WB O12W 0.848(10) 2.34(12) 3.04(3) 140(15) 2_755
O4W H4WB O2W 0.849(10) 2.19(4) 3.023(17) 166(11) 2_755
O4W H4WA O20 0.850(10) 2.47(9) 3.098(15) 131(10) 2_755
O4W H4WA O22 0.850(10) 2.23(7) 2.944(14) 142(11) 2_755
O5W H5WA O19 0.851(10) 2.04(7) 2.832(15) 155(15) 2_754
O5W H5WB O19 0.851(10) 2.57(17) 2.860(14) 102(13) 1_655
O5W H5WB O15W 0.851(10) 2.39(12) 3.08(3) 139(15) 2_754
O6W H6WA O33 0.851(10) 2.23(15) 2.757(13) 120(14) .
O6W H6WB O35 0.851(10) 2.08(12) 2.711(14) 131(14) 1_655

loop_
_geom_torsion_atom_site_label_1
_geom_torsion_atom_site_label_2
_geom_torsion_atom_site_label_3
_geom_torsion_atom_site_label_4
_geom_torsion
_geom_torsion_site_symmetry_1
_geom_torsion_site_symmetry_4
O9 W2 O1 Na4 1.1(11) . .
O8 W2 O1 Na4 -179.6(10) . .
O17 W2 O1 Na4 -87.6(11) . .
O31 W2 O1 Na4 90.8(10) . .
O13 W2 O1 Na4 145.8(17) . .
Na1 W2 O1 Na4 -134.6(11) . .
O24 W1 O4 Sn1 -65(2) . 2_755
O6 W1 O4 Sn1 -172(2) . 2_755
O8 W1 O4 Sn1 92(2) . 2_755
O33 W1 O4 Sn1 29(2) . 2_755
O13 W1 O4 Sn1 100(2) . 2_755
O24 W1 O6 Sn1 -96.5(17) . .
O4 W1 O6 Sn1 9.0(18) . .
O8 W1 O6 Sn1 166.8(17) . .
O33 W1 O6 Sn1 109.8(18) . .
O13 W1 O6 Sn1 94.1(17) . .
O12 W3 O7 W9 -171.9(5) . .
O10 W3 O7 W9 87.8(5) . .
O19 W3 O7 W9 -72.8(5) . .
O9 W3 O7 W9 -1.0(13) . .
O14 W3 O7 W9 2.1(4) . .
O12 W3 O7 Na6 65.9(6) . 1_545
O10 W3 O7 Na6 -34.4(6) . 1_545
O19 W3 O7 Na6 165.1(5) . 1_545
O9 W3 O7 Na6 -123.2(10) . 1_545
O14 W3 O7 Na6 -120.1(5) . 1_545
O27 W9 O11 Mn1 65.3(9) . .
O2 W9 O11 Mn1 -36.9(9) . .
O18 W9 O11 Mn1 164.7(8) . .
O7 W9 O11 Mn1 -109.0(12) . .
O14 W9 O11 Mn1 -122.0(8) . .
O7 W3 O12 Na2 148.9(7) . 2_754
O10 W3 O12 Na2 -116.7(7) . 2_754
O19 W3 O12 Na2 57.5(7) . 2_754
O9 W3 O12 Na2 -27.5(7) . 2_754
O28 W4 O16 W8 -117.2(9) . .
O33 W4 O16 W8 140.5(9) . .
O31 W4 O16 W8 41.9(17) . .
O5 W4 O16 W8 -16.9(9) . .
O13 W4 O16 W8 68.4(9) . .
O32 W7 O20 Mn1 -69.1(9) . .
O2 W7 O20 Mn1 36.2(8) . .
O21 W7 O20 Mn1 -164.2(8) . .
O26 W7 O20 Mn1 122.8(11) . .
O15 W7 O20 Mn1 122.3(8) . .
O30 W8 O21 W7 -177.7(6) . .
O22 W8 O21 W7 77.5(5) . .
O3 W8 O21 W7 -79.4(5) . .
O16 W8 O21 W7 -16.8(13) . .
O15 W8 O21 W7 -3.6(4) . .
O30 W8 O22 Sn1 51.8(7) . 2_755
O21 W8 O22 Sn1 155.7(6) . 2_755
O3 W8 O22 Sn1 -102.6(10) . 2_755
O16 W8 O22 Sn1 -47.0(7) . 2_755
O15 W8 O22 Sn1 -130.0(7) . 2_755
O29 W6 O23 Sn1 -44.3(8) . .
O18 W6 O23 Sn1 -144.6(7) . .
O17 W6 O23 Sn1 56.4(8) . .
O19 W6 O23 Sn1 125.2(9) . .
O14 W6 O23 Sn1 142.8(8) . .
O4 W1 O24 Mn1 -22(3) . 2_755
O6 W1 O24 Mn1 78(3) . 2_755
O8 W1 O24 Mn1 166(3) . 2_755
O33 W1 O24 Mn1 -111(3) . 2_755
O13 W1 O24 Mn1 -141(2) . 2_755
O26 W5 O25 Na5 40.4(8) . 2_754
O5 W5 O25 Na5 -144.5(7) . 2_754
O10 W5 O25 Na5 -53.2(7) . 2_754
O3 W5 O25 Na5 128.9(7) . 2_754
O26 W5 O25 Na4 -125.5(8) . 2_754
O5 W5 O25 Na4 49.5(8) . 2_754
O10 W5 O25 Na4 140.9(8) . 2_754
O3 W5 O25 Na4 -37.0(8) . 2_754
Na5 W5 O25 Na4 -165.9(12) 2_754 2_754
O16 W4 O28 Na2 92.2(9) . .
O33 W4 O28 Na2 -170.0(8) . .
O31 W4 O28 Na2 -80.6(9) . .
O5 W4 O28 Na2 3.2(9) . .
O13 W4 O28 Na2 -116.3(18) . .
O23 W6 O29 Na2 -131.0(7) . 1_455
O18 W6 O29 Na2 -32.4(7) . 1_455
O17 W6 O29 Na2 135.8(7) . 1_455
O19 W6 O29 Na2 53.2(7) . 1_455
O14 W6 O29 Na2 7(3) . 1_455
O20 W7 O32 Na1 4.5(13) . 1_545
O2 W7 O32 Na1 -92.7(12) . 1_545
O21 W7 O32 Na1 95.7(12) . 1_545
O26 W7 O32 Na1 -179.7(11) . 1_545
O15 W7 O32 Na1 142.9(11) . 1_545
O28 W4 O33 W1 172.6(5) . .
O16 W4 O33 W1 -83.4(5) . .
O31 W4 O33 W1 76.4(5) . .
O5 W4 O33 W1 10.3(13) . .
O13 W4 O33 W1 2.4(4) . .
Sn1 C1 C2 C3 -14.1(15) . .
Sn1 O34 C3 O35 170.5(13) . .
Na1 O34 C3 O35 -21(2) . .
Sn1 O34 C3 C2 -9.7(16) . .
Na1 O34 C3 C2 158.3(9) . .
C1 C2 C3 O35 -163.5(14) . .
C1 C2 C3 O34 17(2) . .
